data_7060596
loop_
_publ_author_name
'Kordestani, Nazanin'
'Amiri Rudbari, Hadi'
'Correia, Isabel'
'Valente, Andreia'
'C\^orte-Real, Leonor'
'Islam, Mohammad Khairul'
'Micale, Nicola'
'Braun, Jason D.'
'Herbert, David E.'
'Tumanov, Nikolay'
'Wouters, Johan'
'Enamullah, Mohammed'

_publ_section_title
;
 Heteroleptic enantiopure Pd(ii)-complexes derived from
 halogen-substituted Schiff bases and 2-picolylamine: synthesis,
 experimental and computational characterization and investigation of the
 influence of chirality and halogen atoms on the anticancer activity
;
_journal_issue 20
_journal_name_full 'New Journal of Chemistry'
_journal_page_first 9163
_journal_page_last 9180
_journal_paper_doi 10.1039/D1NJ01491A
_journal_volume 45
_journal_year 2021
_chemical_formula_moiety 'C58 H57 Cl2 Fe N3'
_chemical_formula_sum 'C58 H57 Cl2 Fe N3'
_chemical_formula_weight 922.81
_space_group_crystal_system monoclinic
_space_group_IT_number 14
_space_group_name_Hall '-P 2ybc'
_space_group_name_H-M_alt 'P 1 21/c 1'
_atom_sites_solution_hydrogens geom
_atom_sites_solution_primary iterative
_audit_block_doi 10.5517/ccdc.csd.cc24sc2d
_audit_creation_date 2019-04-09
_audit_creation_method
;
Olex2 1.2
(compiled 2018.05.29 svn.r3508 for OlexSys, GUI svn.r5506)
;
_audit_update_record
;
2020-03-11 deposited with the CCDC.	2021-04-16 downloaded from the CCDC.
;
_cell_angle_alpha 90
_cell_angle_beta 99.2940(10)
_cell_angle_gamma 90
_cell_formula_units_Z 8
_cell_length_a 25.3491(2)
_cell_length_b 24.3546(2)
_cell_length_c 17.18850(10)
_cell_measurement_reflns_used 32462
_cell_measurement_temperature 171(3)
_cell_measurement_theta_max 75.0560
_cell_measurement_theta_min 2.5260
_cell_volume 10472.31(14)
_computing_cell_refinement 'CrysAlisPro 1.171.40.14e (Rigaku OD, 2018)'
_computing_data_collection 'CrysAlisPro 1.171.40.14e (Rigaku OD, 2018)'
_computing_data_reduction 'CrysAlisPro 1.171.40.14e (Rigaku OD, 2018)'
_computing_molecular_graphics 'Olex2 (Dolomanov et al., 2009)'
_computing_publication_material 'Olex2 (Dolomanov et al., 2009)'
_computing_structure_refinement 'ShelXL (Sheldrick, 2015)'
_computing_structure_solution 'olex2.solve (Bourhis et al., 2015)'
_diffrn_ambient_environment N~2~
_diffrn_ambient_temperature 171(3)
_diffrn_detector 'CCD plate'
_diffrn_detector_type HyPix
_diffrn_measured_fraction_theta_full 0.997
_diffrn_measured_fraction_theta_max 0.951
_diffrn_measurement_details
;
List of Runs (angles in degrees, time in seconds):

  # Type    Start    End  Width  t~exp~   \w     \q     \k     \f   Frames
#--------------------------------------------------------------------------
  1  \w    -81.00 -56.00   0.50    1.92    --  -47.20  -3.00 152.00   50
  2  \w   -112.00 -26.00   0.50    7.67    --  -99.00  61.00  90.00  172
  3  \w    -73.00 -27.00   0.50    7.67    --  -99.00 125.00  60.00   92
  4  \w   -109.00  -7.00   0.50    1.92    --  -47.20   3.00 -30.00  204
  5  \w     14.00  39.00   0.50    1.92    --   47.20  -3.00 152.00   50
  6  \w     70.00  95.00   0.50    7.67    --  103.25  -3.00 152.00   50
  7  \w     81.00 106.00   0.50    7.67    --  103.25 -94.00  90.00   50
  8  \w     49.00  96.00   0.50    7.67    --  103.25 -94.00   0.00   94
  9  \w     38.00 119.00   0.50    1.92    --   47.20   3.00 -30.00  162
 10  \w     78.00 103.00   0.50    7.67    --  103.25 -94.00-120.00   50
 11  \w     35.00 143.00   0.50    7.67    --  103.25   3.00 -30.00  216
 12  \w     36.00  71.00   0.50    7.67    --  103.25 -94.00-120.00   70
 13  \w     31.00  98.00   0.50    7.67    --  103.25 -94.00 -30.00  134
 14  \w     32.00  58.00   0.50    7.67    --  103.25 -94.00  90.00   52
 15  \w     17.00  86.00   0.50    1.92    --   47.20-125.00   0.00  138
 16  \w    -23.00  61.00   0.50    1.92    --   47.20 -57.00  30.00  168
 17  \w   -117.00 -82.00   0.50    7.67    --  -99.00 125.00  60.00   70
 18  \w   -112.00 -30.00   0.50    7.67    --  -99.00  45.00  60.00  164
 19  \w   -167.00 -44.00   0.50    7.67    --  -99.00  -3.00 152.00  246
;
_diffrn_measurement_device 'four-circle diffractometer'
_diffrn_measurement_device_type 'XtaLAB Synergy R, HyPix'
_diffrn_measurement_method '\w scans'
_diffrn_orient_matrix_type 'CrysAlisPro convention (1999,Acta A55,543-557)'
_diffrn_orient_matrix_UB_11 0.0577575000
_diffrn_orient_matrix_UB_12 0.0012654000
_diffrn_orient_matrix_UB_13 -0.0172991000
_diffrn_orient_matrix_UB_21 -0.0213611000
_diffrn_orient_matrix_UB_22 0.0023721000
_diffrn_orient_matrix_UB_23 -0.0890752000
_diffrn_orient_matrix_UB_31 -0.0003546000
_diffrn_orient_matrix_UB_32 0.0632000000
_diffrn_orient_matrix_UB_33 0.0037044000
_diffrn_radiation_monochromator mirror
_diffrn_radiation_probe x-ray
_diffrn_radiation_type CuK\a
_diffrn_radiation_wavelength 1.54184
_diffrn_reflns_av_R_equivalents 0.0502
_diffrn_reflns_av_unetI/netI 0.0409
_diffrn_reflns_Laue_measured_fraction_full 0.997
_diffrn_reflns_Laue_measured_fraction_max 0.951
_diffrn_reflns_limit_h_max 31
_diffrn_reflns_limit_h_min -25
_diffrn_reflns_limit_k_max 29
_diffrn_reflns_limit_k_min -11
_diffrn_reflns_limit_l_max 21
_diffrn_reflns_limit_l_min -21
_diffrn_reflns_number 82508
_diffrn_reflns_point_group_measured_fraction_full 0.997
_diffrn_reflns_point_group_measured_fraction_max 0.951
_diffrn_reflns_theta_full 67.684
_diffrn_reflns_theta_max 75.606
_diffrn_reflns_theta_min 2.532
_diffrn_source 'Rotating-anode X-ray tube'
_diffrn_source_type 'PhotonJet R (Cu) X-ray Source'
_exptl_absorpt_coefficient_mu 3.533
_exptl_absorpt_correction_T_max 1.00000
_exptl_absorpt_correction_T_min 0.82951
_exptl_absorpt_correction_type multi-scan
_exptl_absorpt_process_details
;
CrysAlisPro 1.171.40.14e (Rigaku Oxford Diffraction, 2018)
Empirical absorption correction using spherical harmonics,
 implemented in SCALE3 ABSPACK scaling algorithm.
;
_exptl_crystal_colour blue
_exptl_crystal_colour_primary blue
_exptl_crystal_density_diffrn 1.171
_exptl_crystal_description needle
_exptl_crystal_F_000 3888
_exptl_crystal_size_max 0.299
_exptl_crystal_size_mid 0.196
_exptl_crystal_size_min 0.089
_refine_diff_density_max 0.273
_refine_diff_density_min -0.352
_refine_diff_density_rms 0.052
_refine_ls_extinction_method none
_refine_ls_goodness_of_fit_ref 1.047
_refine_ls_hydrogen_treatment constr
_refine_ls_matrix_type full
_refine_ls_number_parameters 1167
_refine_ls_number_reflns 20691
_refine_ls_number_restraints 0
_refine_ls_restrained_S_all 1.047
_refine_ls_R_factor_all 0.0565
_refine_ls_R_factor_gt 0.0420
_refine_ls_shift/su_max 0.002
_refine_ls_shift/su_mean 0.000
_refine_ls_structure_factor_coef Fsqd
_refine_ls_weighting_details 'w=1/[\s^2^(Fo^2^)+(0.0603P)^2^+3.7828P] where P=(Fo^2^+2Fc^2^)/3'
_refine_ls_weighting_scheme calc
_refine_ls_wR_factor_gt 0.1079
_refine_ls_wR_factor_ref 0.1179
_reflns_Friedel_coverage 0.000
_reflns_number_gt 16421
_reflns_number_total 20691
_reflns_threshold_expression 'I > 2\s(I)'
_cod_data_source_file d1nj01491a2.cif
_cod_data_source_block Fe3
_cod_depositor_comments
;
Adding full bibliography for 7060575--7060596.cif.

2024-11-08
Z value and formula fixed to values more according to usual
chemical conventions.                 miguel
;
_cod_original_formula_sum 'C116 H114 Cl4 Fe2 N6'
_cod_original_formula_weight 1845.63
_cod_original_formula_moiety '2(C58 H57 Cl2 Fe N3)'
_cod_original_formula_units_Z 4
_cod_database_code 7060596
_shelx_shelxl_version_number 2016/6
_chemical_oxdiff_usercomment 'C H N Fe Cl'
_shelx_space_group_comment
;
The symmetry employed for this shelxl refinement is uniquely defined
by the following loop, which should always be used as a source of
symmetry information in preference to the above space-group names.
They are only intended as comments.
;
_reflns_odcompleteness_completeness 99.78
_reflns_odcompleteness_iscentric 1
_reflns_odcompleteness_theta 66.97
_olex2_refinement_description
;
1. Fixed Uiso
 At 1.2 times of:
  All C(H) groups, All C(H,H) groups
 At 1.5 times of:
  All C(H,H,H) groups
2.a Ternary CH refined with riding coordinates:
 C32(H32), C17A(H17A), C17(H17), C32A(H32A), C56(H56), C53A(H53A), C56A(H56A),
 C53(H53)
2.b Secondary CH2 refined with riding coordinates:
 C24(H24A,H24B), C25(H25A,H25B), C40(H40A,H40B), C25A(H25C,H25D), C39(H39A,
 H39B), C40A(H40C,H40D), C39A(H39C,H39D), C24A(H24C,H24D)
2.c Aromatic/amide H refined with riding coordinates:
 C12(H12), C14(H14), C14A(H14A), C4A(H4A), C12A(H12A), C5A(H5A), C45(H45),
 C6A(H6A), C19(H19), C44(H44), C30(H30), C19A(H19A), C42(H42), C4(H4), C34(H34),
  C20(H20), C6(H6), C30A(H30A), C43(H43), C22(H22), C27(H27), C5(H5), C21(H21),
 C20A(H20A), C34A(H34A), C27A(H27A), C51A(H51A), C28(H28), C49(H49), C49A(H49A),
  C51(H51), C37(H37), C29(H29), C50(H50), C35(H35), C28A(H28A), C22A(H22A),
 C37A(H37A), C50A(H50A), C21A(H21A), C36(H36), C36A(H36A), C29A(H29A),
 C35A(H35A), C45A(H45A), C42A(H42A), C44A(H44A), C43A(H43A)
2.d Idealised Me refined as rotating group:
 C9A(H9AA,H9AB,H9AC), C9(H9A,H9B,H9C), C16A(H16D,H16E,H16F), C16(H16A,H16B,
 H16C), C1A(H1AA,H1AB,H1AC), C1(H1A,H1B,H1C), C58(H58A,H58B,H58C), C54A(H54D,
 H54E,H54F), C58A(H58D,H58E,H58F), C57(H57A,H57B,H57C), C54(H54A,H54B,H54C),
 C55A(H55D,H55E,H55F), C55(H55A,H55B,H55C), C57A(H57D,H57E,H57F)
;
_olex2_submission_special_instructions 'No special instructions were received'
_oxdiff_exptl_absorpt_empirical_details
;
Empirical correction (ABSPACK) includes:
- Absorption correction using spherical harmonics
- Frame scaling
;
_oxdiff_exptl_absorpt_empirical_full_max 3.143
_oxdiff_exptl_absorpt_empirical_full_min 0.508

loop_
_space_group_symop_operation_xyz
'x, y, z'
'-x, y+1/2, -z+1/2'
'-x, -y, -z'
'x, -y-1/2, z-1/2'

loop_
_atom_site_label
_atom_site_type_symbol
_atom_site_fract_x
_atom_site_fract_y
_atom_site_fract_z
_atom_site_U_iso_or_equiv
_atom_site_adp_type
_atom_site_occupancy
_atom_site_site_symmetry_order
_atom_site_calc_flag
_atom_site_refinement_flags_posn
_atom_site_refinement_flags_adp
_atom_site_refinement_flags_occupancy
_atom_site_disorder_assembly
_atom_site_disorder_group
Fe1 Fe 0.42127(2) 0.25783(2) 0.20251(2) 0.02607(8) Uani 1 1 d . . . . .
Fe1A Fe 0.19185(2) 0.77651(2) 0.14138(2) 0.02604(8) Uani 1 1 d . . . . .
Cl2 Cl 0.51042(2) 0.24227(2) 0.25445(3) 0.03728(12) Uani 1 1 d . . . . .
Cl1 Cl 0.36343(2) 0.25618(2) 0.28923(3) 0.03845(12) Uani 1 1 d . . . . .
Cl1A Cl 0.13302(2) 0.79268(2) 0.22385(3) 0.03975(13) Uani 1 1 d . . . . .
Cl2A Cl 0.25762(2) 0.71282(2) 0.18847(3) 0.04151(13) Uani 1 1 d . . . . .
N3A N 0.23994(7) 0.85362(7) 0.15629(10) 0.0288(4) Uani 1 1 d . . . . .
N1A N 0.21607(7) 0.79169(6) 0.03382(9) 0.0251(3) Uani 1 1 d . . . . .
N2 N 0.42441(7) 0.34737(6) 0.18328(10) 0.0261(3) Uani 1 1 d . . . . .
N2A N 0.14072(7) 0.72443(6) 0.05343(9) 0.0240(3) Uani 1 1 d . . . . .
N1 N 0.44113(7) 0.26944(7) 0.09122(10) 0.0290(4) Uani 1 1 d . . . . .
N3 N 0.39820(7) 0.18146(7) 0.13508(11) 0.0325(4) Uani 1 1 d . . . . .
C13 C 0.36699(8) 0.45906(7) 0.33868(11) 0.0264(4) Uani 1 1 d . . . . .
C12 C 0.33265(9) 0.43497(8) 0.27661(12) 0.0277(4) Uani 1 1 d . . . . .
H12 H 0.296300 0.442751 0.270694 0.033 Uiso 1 1 calc R . . . .
C14 C 0.42073(9) 0.44551(7) 0.34813(12) 0.0269(4) Uani 1 1 d . . . . .
H14 H 0.444101 0.461241 0.389387 0.032 Uiso 1 1 calc R . . . .
C3A C 0.25112(9) 0.83213(8) 0.02703(12) 0.0287(4) Uani 1 1 d . . . . .
C10A C 0.09839(8) 0.69147(8) 0.07400(11) 0.0237(4) Uani 1 1 d . . . . .
C10 C 0.40548(8) 0.38699(7) 0.23456(12) 0.0262(4) Uani 1 1 d . . . . .
C18 C 0.32186(9) 0.37568(9) 0.07289(12) 0.0315(4) Uani 1 1 d . . . . .
C11 C 0.35101(8) 0.39951(8) 0.22293(11) 0.0267(4) Uani 1 1 d . . . . .
C15A C 0.10812(8) 0.63687(8) 0.09700(12) 0.0282(4) Uani 1 1 d . . . . .
C15 C 0.44083(9) 0.40908(8) 0.29782(12) 0.0283(4) Uani 1 1 d . . . . .
C8 C 0.44836(9) 0.36302(8) 0.12664(12) 0.0298(4) Uani 1 1 d . . . . .
C32 C 0.34714(9) 0.49876(8) 0.39695(12) 0.0296(4) Uani 1 1 d . . . . .
H32 H 0.359531 0.483074 0.449209 0.036 Uiso 1 1 calc R . . . .
C17A C 0.03677(9) 0.77608(8) 0.05130(12) 0.0291(4) Uani 1 1 d . . . . .
H17A H 0.060561 0.798103 0.089793 0.035 Uiso 1 1 calc R . . . .
C17 C 0.31115(9) 0.37129(8) 0.15765(12) 0.0288(4) Uani 1 1 d . . . . .
H17 H 0.314104 0.332027 0.170105 0.035 Uiso 1 1 calc R . . . .
C7A C 0.19903(8) 0.75881(8) -0.02784(11) 0.0254(4) Uani 1 1 d . . . . .
C11A C 0.04837(8) 0.71608(8) 0.07610(12) 0.0276(4) Uani 1 1 d . . . . .
C8A C 0.15650(8) 0.71953(8) -0.01391(11) 0.0244(4) Uani 1 1 d . . . . .
C13A C 0.01907(9) 0.63158(9) 0.13180(13) 0.0322(5) Uani 1 1 d . . . . .
C14A C 0.06787(9) 0.60745(8) 0.12574(13) 0.0314(4) Uani 1 1 d . . . . .
H14A H 0.073934 0.571072 0.141048 0.038 Uiso 1 1 calc R . . . .
C31 C 0.25398(9) 0.38621(9) 0.16437(13) 0.0327(5) Uani 1 1 d . . . . .
C2A C 0.26373(9) 0.86695(8) 0.09823(13) 0.0325(5) Uani 1 1 d . . . . .
C4A C 0.27137(10) 0.84012(9) -0.04266(13) 0.0355(5) Uani 1 1 d . . . . .
H4A H 0.295746 0.868086 -0.046804 0.043 Uiso 1 1 calc R . . . .
C7 C 0.45927(9) 0.31878(9) 0.07257(12) 0.0315(4) Uani 1 1 d . . . . .
C12A C 0.01019(9) 0.68523(9) 0.10593(13) 0.0315(4) Uani 1 1 d . . . . .
H12A H -0.022772 0.701216 0.108693 0.038 Uiso 1 1 calc R . . . .
C9A C 0.13465(9) 0.68071(9) -0.07760(12) 0.0336(5) Uani 1 1 d . . . . .
H9AA H 0.106748 0.659195 -0.060977 0.050 Uiso 1 1 calc GR . . . .
H9AB H 0.162635 0.656865 -0.088796 0.050 Uiso 1 1 calc GR . . . .
H9AC H 0.120433 0.700956 -0.124203 0.050 Uiso 1 1 calc GR . . . .
C9 C 0.46116(11) 0.42092(9) 0.10822(15) 0.0411(5) Uani 1 1 d . . . . .
H9A H 0.441855 0.430803 0.057430 0.062 Uiso 1 1 calc GR . . . .
H9B H 0.498846 0.424301 0.107795 0.062 Uiso 1 1 calc GR . . . .
H9C H 0.451021 0.444914 0.147594 0.062 Uiso 1 1 calc GR . . . .
C46 C 0.37379(9) 0.55501(8) 0.39813(12) 0.0290(4) Uani 1 1 d . . . . .
C33 C 0.28665(9) 0.50148(8) 0.38967(14) 0.0341(5) Uani 1 1 d . . . . .
C5A C 0.25450(10) 0.80562(9) -0.10564(13) 0.0356(5) Uani 1 1 d . . . . .
H5A H 0.267847 0.809959 -0.152577 0.043 Uiso 1 1 calc R . . . .
C41 C 0.36432(10) 0.59010(8) 0.33263(13) 0.0356(5) Uani 1 1 d . . . . .
C16A C 0.16069(9) 0.60964(9) 0.09355(15) 0.0358(5) Uani 1 1 d . . . . .
H16D H 0.162023 0.598294 0.040414 0.054 Uiso 1 1 calc GR . . . .
H16E H 0.164535 0.578125 0.127547 0.054 Uiso 1 1 calc GR . . . .
H16F H 0.189187 0.635045 0.110473 0.054 Uiso 1 1 calc GR . . . .
C45 C 0.40767(9) 0.57240(9) 0.46544(13) 0.0348(5) Uani 1 1 d . . . . .
H45 H 0.414199 0.549379 0.509103 0.042 Uiso 1 1 calc R . . . .
C26 C 0.22807(9) 0.43480(9) 0.13478(13) 0.0362(5) Uani 1 1 d . . . . .
C6A C 0.21779(9) 0.76469(9) -0.09880(12) 0.0325(5) Uani 1 1 d . . . . .
H6A H 0.205888 0.741516 -0.141003 0.039 Uiso 1 1 calc R . . . .
C19 C 0.32842(9) 0.32771(10) 0.03148(13) 0.0367(5) Uani 1 1 d . . . . .
H19 H 0.327476 0.294049 0.056750 0.044 Uiso 1 1 calc R . . . .
C23 C 0.32199(9) 0.42589(10) 0.03419(13) 0.0364(5) Uani 1 1 d . . . . .
C3 C 0.44039(9) 0.22687(9) 0.04122(12) 0.0326(5) Uani 1 1 d . . . . .
C18A C -0.01967(9) 0.79300(9) 0.06110(13) 0.0335(5) Uani 1 1 d . . . . .
C31A C 0.04950(9) 0.79306(9) -0.02854(13) 0.0348(5) Uani 1 1 d . . . . .
C47A C 0.24584(9) 0.88548(9) 0.22776(13) 0.0325(5) Uani 1 1 d . . . . .
C2 C 0.41479(9) 0.17730(9) 0.06812(14) 0.0360(5) Uani 1 1 d . . . . .
C32A C -0.02334(9) 0.60185(9) 0.17090(14) 0.0374(5) Uani 1 1 d . . . . .
H32A H -0.015290 0.611655 0.226862 0.045 Uiso 1 1 calc R . . . .
C44 C 0.43190(11) 0.62371(10) 0.46835(15) 0.0433(6) Uani 1 1 d . . . . .
H44 H 0.454065 0.634972 0.514035 0.052 Uiso 1 1 calc R . . . .
C30 C 0.22736(10) 0.34994(10) 0.20783(15) 0.0426(5) Uani 1 1 d . . . . .
H30 H 0.244455 0.317834 0.227348 0.051 Uiso 1 1 calc R . . . .
C19A C -0.02495(10) 0.82077(10) 0.13046(14) 0.0409(5) Uani 1 1 d . . . . .
H19A H 0.005562 0.828552 0.166617 0.049 Uiso 1 1 calc R . . . .
C47 C 0.37131(10) 0.13546(9) 0.16456(14) 0.0372(5) Uani 1 1 d . . . . .
C24 C 0.30802(10) 0.47711(9) 0.07478(14) 0.0394(5) Uani 1 1 d . . . . .
H24A H 0.315850 0.508969 0.044749 0.047 Uiso 1 1 calc R . . . .
H24B H 0.329654 0.479362 0.126661 0.047 Uiso 1 1 calc R . . . .
C52A C 0.28983(10) 0.87772(10) 0.28721(14) 0.0393(5) Uani 1 1 d . . . . .
C16 C 0.49895(9) 0.39358(9) 0.31120(14) 0.0357(5) Uani 1 1 d . . . . .
H16A H 0.515453 0.407264 0.268589 0.054 Uiso 1 1 calc GR . . . .
H16B H 0.502251 0.354324 0.313635 0.054 Uiso 1 1 calc GR . . . .
H16C H 0.516289 0.409242 0.359942 0.054 Uiso 1 1 calc GR . . . .
C33A C -0.01878(10) 0.53922(10) 0.16848(15) 0.0425(6) Uani 1 1 d . . . . .
C42 C 0.38946(11) 0.64124(9) 0.33691(15) 0.0444(6) Uani 1 1 d . . . . .
H42 H 0.383322 0.664638 0.293637 0.053 Uiso 1 1 calc R . . . .
C4 C 0.46026(11) 0.23219(11) -0.02890(14) 0.0429(6) Uani 1 1 d . . . . .
H4 H 0.459068 0.202755 -0.063604 0.051 Uiso 1 1 calc R . . . .
C38 C 0.25265(10) 0.53263(9) 0.33438(15) 0.0437(6) Uani 1 1 d . . . . .
C26A C 0.02385(11) 0.76857(10) -0.09841(14) 0.0426(6) Uani 1 1 d . . . . .
C34 C 0.26392(11) 0.46880(10) 0.44314(17) 0.0479(6) Uani 1 1 d . . . . .
H34 H 0.286318 0.447902 0.479904 0.057 Uiso 1 1 calc R . . . .
C20 C 0.33628(11) 0.32880(12) -0.04611(14) 0.0475(6) Uani 1 1 d . . . . .
H20 H 0.340263 0.296203 -0.072747 0.057 Uiso 1 1 calc R . . . .
C6 C 0.48133(10) 0.32560(10) 0.00423(14) 0.0420(6) Uani 1 1 d . . . . .
H6 H 0.495563 0.359298 -0.007150 0.050 Uiso 1 1 calc R . . . .
C30A C 0.08604(10) 0.83484(10) -0.03298(17) 0.0456(6) Uani 1 1 d . . . . .
H30A H 0.101983 0.852237 0.013024 0.055 Uiso 1 1 calc R . . . .
C43 C 0.42320(11) 0.65785(10) 0.40389(16) 0.0471(6) Uani 1 1 d . . . . .
H43 H 0.439933 0.691900 0.405415 0.056 Uiso 1 1 calc R . . . .
C48 C 0.31540(10) 0.13697(10) 0.15537(16) 0.0438(6) Uani 1 1 d . . . . .
C22 C 0.33072(11) 0.42684(12) -0.04371(15) 0.0491(6) Uani 1 1 d . . . . .
H22 H 0.331588 0.460344 -0.069426 0.059 Uiso 1 1 calc R . . . .
C48A C 0.20379(10) 0.92096(10) 0.23706(15) 0.0423(5) Uani 1 1 d . . . . .
C25 C 0.24888(11) 0.47730(10) 0.08283(15) 0.0437(6) Uani 1 1 d . . . . .
H25A H 0.240732 0.513222 0.102201 0.052 Uiso 1 1 calc R . . . .
H25B H 0.228424 0.473597 0.030307 0.052 Uiso 1 1 calc R . . . .
C40 C 0.32704(11) 0.57324(9) 0.25969(14) 0.0437(6) Uani 1 1 d . . . . .
H40A H 0.338543 0.538003 0.242124 0.052 Uiso 1 1 calc R . . . .
H40B H 0.329573 0.599792 0.218392 0.052 Uiso 1 1 calc R . . . .
C56 C 0.28429(10) 0.18585(11) 0.11738(17) 0.0482(6) Uani 1 1 d . . . . .
H56 H 0.308196 0.217646 0.126390 0.058 Uiso 1 1 calc R . . . .
C27 C 0.17728(10) 0.44485(11) 0.15327(15) 0.0465(6) Uani 1 1 d . . . . .
H27 H 0.159987 0.477315 0.135797 0.056 Uiso 1 1 calc R . . . .
C1A C 0.30145(12) 0.91391(10) 0.09668(16) 0.0497(7) Uani 1 1 d . . . . .
H1AA H 0.304232 0.934062 0.145176 0.075 Uiso 1 1 calc GR . . . .
H1AB H 0.288326 0.937699 0.053320 0.075 Uiso 1 1 calc GR . . . .
H1AC H 0.336032 0.900163 0.090547 0.075 Uiso 1 1 calc GR . . . .
C53A C 0.33661(11) 0.84095(11) 0.27738(16) 0.0457(6) Uani 1 1 d . . . . .
H53A H 0.329207 0.823974 0.225058 0.055 Uiso 1 1 calc R . . . .
C52 C 0.40139(11) 0.09241(9) 0.20369(16) 0.0444(6) Uani 1 1 d . . . . .
C38A C -0.03947(11) 0.50616(11) 0.10507(17) 0.0491(6) Uani 1 1 d . . . . .
C46A C -0.07982(10) 0.62343(11) 0.14257(18) 0.0492(6) Uani 1 1 d . . . . .
C5 C 0.48185(11) 0.28179(11) -0.04654(14) 0.0464(6) Uani 1 1 d . . . . .
H5 H 0.496658 0.285661 -0.092335 0.056 Uiso 1 1 calc R . . . .
C21 C 0.33818(12) 0.37848(13) -0.08381(15) 0.0536(7) Uani 1 1 d . . . . .
H21 H 0.344388 0.379729 -0.135651 0.064 Uiso 1 1 calc R . . . .
C20A C -0.07426(12) 0.83706(12) 0.14702(17) 0.0541(7) Uani 1 1 d . . . . .
H20A H -0.076748 0.855389 0.193759 0.065 Uiso 1 1 calc R . . . .
C34A C 0.00885(11) 0.51497(11) 0.23574(17) 0.0492(6) Uani 1 1 d . . . . .
H34A H 0.022960 0.537120 0.278101 0.059 Uiso 1 1 calc R . . . .
C25A C -0.01863(12) 0.72652(11) -0.09528(15) 0.0500(6) Uani 1 1 d . . . . .
H25C H -0.004591 0.697958 -0.058324 0.060 Uiso 1 1 calc R . . . .
H25D H -0.027854 0.709729 -0.146857 0.060 Uiso 1 1 calc R . . . .
C23A C -0.06588(10) 0.78125(10) 0.00659(15) 0.0418(5) Uani 1 1 d . . . . .
C1 C 0.40911(12) 0.12815(11) 0.01584(18) 0.0554(7) Uani 1 1 d . . . . .
H1A H 0.443886 0.114079 0.011481 0.083 Uiso 1 1 calc GR . . . .
H1B H 0.390813 0.138262 -0.035476 0.083 Uiso 1 1 calc GR . . . .
H1C H 0.388961 0.100432 0.037824 0.083 Uiso 1 1 calc GR . . . .
C39 C 0.26875(12) 0.56870(10) 0.27104(16) 0.0505(7) Uani 1 1 d . . . . .
H39A H 0.256582 0.605562 0.280112 0.061 Uiso 1 1 calc R . . . .
H39B H 0.248558 0.556521 0.221255 0.061 Uiso 1 1 calc R . . . .
C27A C 0.03768(13) 0.78566(13) -0.17034(16) 0.0590(8) Uani 1 1 d . . . . .
H27A H 0.021022 0.769556 -0.216959 0.071 Uiso 1 1 calc R . . . .
C51A C 0.28968(12) 0.90603(13) 0.35794(16) 0.0556(7) Uani 1 1 d . . . . .
H51A H 0.318040 0.901374 0.399053 0.067 Uiso 1 1 calc R . . . .
C56A C 0.15779(11) 0.93051(13) 0.17022(17) 0.0533(7) Uani 1 1 d . . . . .
H56A H 0.154963 0.897840 0.136515 0.064 Uiso 1 1 calc R . . . .
C28 C 0.15174(11) 0.40868(13) 0.19633(18) 0.0573(7) Uani 1 1 d . . . . .
H28 H 0.117948 0.416923 0.207563 0.069 Uiso 1 1 calc R . . . .
C49 C 0.28961(12) 0.09190(11) 0.18267(18) 0.0541(7) Uani 1 1 d . . . . .
H49 H 0.252486 0.091460 0.176581 0.065 Uiso 1 1 calc R . . . .
C40A C -0.07454(13) 0.58501(13) 0.00802(18) 0.0619(8) Uani 1 1 d . . . . .
H40C H -0.092878 0.590031 -0.045555 0.074 Uiso 1 1 calc R . . . .
H40D H -0.038649 0.599583 0.011128 0.074 Uiso 1 1 calc R . . . .
C53 C 0.46179(11) 0.09332(10) 0.22076(19) 0.0530(7) Uani 1 1 d . . . . .
H53 H 0.473726 0.127157 0.198112 0.064 Uiso 1 1 calc R . . . .
C49A C 0.20639(12) 0.94824(12) 0.30834(18) 0.0573(7) Uani 1 1 d . . . . .
H49A H 0.179059 0.972163 0.315844 0.069 Uiso 1 1 calc R . . . .
C51 C 0.37315(12) 0.04886(10) 0.22971(18) 0.0529(7) Uani 1 1 d . . . . .
H51 H 0.391980 0.019523 0.255371 0.064 Uiso 1 1 calc R . . . .
C37 C 0.19743(12) 0.53022(13) 0.3361(2) 0.0626(9) Uani 1 1 d . . . . .
H37 H 0.174431 0.551335 0.300464 0.075 Uiso 1 1 calc R . . . .
C29 C 0.17634(12) 0.36054(13) 0.22253(18) 0.0573(7) Uani 1 1 d . . . . .
H29 H 0.158870 0.335241 0.249940 0.069 Uiso 1 1 calc R . . . .
C50 C 0.31825(13) 0.04805(11) 0.21851(19) 0.0580(8) Uani 1 1 d . . . . .
H50 H 0.300402 0.017947 0.235084 0.070 Uiso 1 1 calc R . . . .
C35 C 0.20948(13) 0.46677(14) 0.4428(2) 0.0658(9) Uani 1 1 d . . . . .
H35 H 0.195523 0.444709 0.478672 0.079 Uiso 1 1 calc R . . . .
C41A C -0.10381(12) 0.61672(13) 0.0640(2) 0.0602(8) Uani 1 1 d . . . . .
C28A C 0.07560(14) 0.82597(15) -0.1732(2) 0.0689(10) Uani 1 1 d . . . . .
H28A H 0.085101 0.836030 -0.221250 0.083 Uiso 1 1 calc R . . . .
C22A C -0.11492(11) 0.79858(13) 0.02535(18) 0.0582(7) Uani 1 1 d . . . . .
H22A H -0.145808 0.791208 -0.010253 0.070 Uiso 1 1 calc R . . . .
C58 C 0.23520(12) 0.19949(13) 0.1547(2) 0.0633(8) Uani 1 1 d . . . . .
H58A H 0.209579 0.170304 0.144251 0.095 Uiso 1 1 calc GR . . . .
H58B H 0.219544 0.233089 0.132696 0.095 Uiso 1 1 calc GR . . . .
H58C H 0.245590 0.203655 0.210608 0.095 Uiso 1 1 calc GR . . . .
C37A C -0.03106(13) 0.44884(12) 0.1125(2) 0.0628(8) Uani 1 1 d . . . . .
H37A H -0.044306 0.426179 0.070329 0.075 Uiso 1 1 calc R . . . .
C50A C 0.24858(14) 0.94049(14) 0.36783(18) 0.0676(9) Uani 1 1 d . . . . .
H50A H 0.249364 0.958801 0.415480 0.081 Uiso 1 1 calc R . . . .
C21A C -0.11972(12) 0.82586(14) 0.09349(19) 0.0605(8) Uani 1 1 d . . . . .
H21A H -0.153141 0.836688 0.103599 0.073 Uiso 1 1 calc R . . . .
C39A C -0.07138(14) 0.52428(13) 0.0271(2) 0.0655(8) Uani 1 1 d . . . . .
H39C H -0.056532 0.505930 -0.014575 0.079 Uiso 1 1 calc R . . . .
H39D H -0.107619 0.510868 0.024858 0.079 Uiso 1 1 calc R . . . .
C24A C -0.06922(12) 0.75028(13) -0.07053(17) 0.0544(7) Uani 1 1 d . . . . .
H24C H -0.085245 0.774788 -0.112218 0.065 Uiso 1 1 calc R . . . .
H24D H -0.094012 0.720116 -0.068957 0.065 Uiso 1 1 calc R . . . .
C36 C 0.17619(13) 0.49760(16) 0.3890(2) 0.0747(11) Uani 1 1 d . . . . .
H36 H 0.139428 0.496547 0.388138 0.090 Uiso 1 1 calc R . . . .
C36A C -0.00398(13) 0.42568(12) 0.1801(2) 0.0632(9) Uani 1 1 d . . . . .
H36A H 0.000660 0.387836 0.183899 0.076 Uiso 1 1 calc R . . . .
C54A C 0.34573(14) 0.79556(13) 0.33860(19) 0.0642(8) Uani 1 1 d . . . . .
H54D H 0.353370 0.811457 0.390305 0.096 Uiso 1 1 calc GR . . . .
H54E H 0.375381 0.773298 0.329452 0.096 Uiso 1 1 calc GR . . . .
H54F H 0.314222 0.773211 0.334771 0.096 Uiso 1 1 calc GR . . . .
C29A C 0.09933(13) 0.85126(13) -0.1048(2) 0.0637(9) Uani 1 1 d . . . . .
H29A H 0.124121 0.879185 -0.106690 0.076 Uiso 1 1 calc R . . . .
C35A C 0.01608(12) 0.45899(12) 0.2418(2) 0.0582(8) Uani 1 1 d . . . . .
H35A H 0.034622 0.443857 0.287916 0.070 Uiso 1 1 calc R . . . .
C58A C 0.10417(12) 0.93812(14) 0.1974(2) 0.0670(9) Uani 1 1 d . . . . .
H58D H 0.098151 0.908309 0.231405 0.101 Uiso 1 1 calc GR . . . .
H58E H 0.076285 0.938680 0.152348 0.101 Uiso 1 1 calc GR . . . .
H58F H 0.104153 0.972171 0.225480 0.101 Uiso 1 1 calc GR . . . .
C57 C 0.26931(13) 0.17945(14) 0.02833(19) 0.0638(8) Uani 1 1 d . . . . .
H57A H 0.301102 0.173977 0.005604 0.096 Uiso 1 1 calc GR . . . .
H57B H 0.251290 0.211978 0.006518 0.096 Uiso 1 1 calc GR . . . .
H57C H 0.246093 0.148347 0.016786 0.096 Uiso 1 1 calc GR . . . .
C45A C -0.10579(14) 0.65246(15) 0.1942(2) 0.0732(9) Uani 1 1 d . . . . .
H45A H -0.089479 0.658419 0.246009 0.088 Uiso 1 1 calc R . . . .
C42A C -0.15385(15) 0.63818(17) 0.0385(3) 0.0865(12) Uani 1 1 d . . . . .
H42A H -0.169587 0.634446 -0.014025 0.104 Uiso 1 1 calc R . . . .
C54 C 0.48677(15) 0.04514(13) 0.1832(3) 0.0841(12) Uani 1 1 d . . . . .
H54A H 0.476472 0.011372 0.205369 0.126 Uiso 1 1 calc GR . . . .
H54B H 0.524996 0.048537 0.193310 0.126 Uiso 1 1 calc GR . . . .
H54C H 0.474565 0.045197 0.127367 0.126 Uiso 1 1 calc GR . . . .
C55A C 0.38834(14) 0.87413(15) 0.2828(3) 0.0901(13) Uani 1 1 d . . . . .
H55D H 0.383651 0.902826 0.244024 0.135 Uiso 1 1 calc GR . . . .
H55E H 0.416873 0.850389 0.273391 0.135 Uiso 1 1 calc GR . . . .
H55F H 0.396939 0.889982 0.334442 0.135 Uiso 1 1 calc GR . . . .
C44A C -0.15835(18) 0.67320(19) 0.1664(3) 0.1017(15) Uani 1 1 d . . . . .
H44A H -0.177198 0.692081 0.200136 0.122 Uiso 1 1 calc R . . . .
C43A C -0.18010(16) 0.6647(2) 0.0898(4) 0.1022(15) Uani 1 1 d . . . . .
H43A H -0.214431 0.677688 0.071989 0.123 Uiso 1 1 calc R . . . .
C55 C 0.48117(16) 0.09504(15) 0.3091(2) 0.0826(11) Uani 1 1 d . . . . .
H55A H 0.465244 0.125780 0.331504 0.124 Uiso 1 1 calc GR . . . .
H55B H 0.519369 0.098745 0.318987 0.124 Uiso 1 1 calc GR . . . .
H55C H 0.471132 0.061696 0.332675 0.124 Uiso 1 1 calc GR . . . .
C57A C 0.16978(16) 0.9788(2) 0.1202(3) 0.1010(15) Uani 1 1 d . . . . .
H57D H 0.172359 1.011711 0.151369 0.151 Uiso 1 1 calc GR . . . .
H57E H 0.141579 0.982717 0.076041 0.151 Uiso 1 1 calc GR . . . .
H57F H 0.203006 0.972586 0.101611 0.151 Uiso 1 1 calc GR . . . .

loop_
_atom_site_aniso_label
_atom_site_aniso_U_11
_atom_site_aniso_U_22
_atom_site_aniso_U_33
_atom_site_aniso_U_23
_atom_site_aniso_U_13
_atom_site_aniso_U_12
Fe1 0.03116(18) 0.02291(15) 0.02539(16) -0.00172(12) 0.00836(13) 0.00174(12)
Fe1A 0.02981(17) 0.03023(16) 0.01912(14) 0.00006(12) 0.00709(12) -0.00640(13)
Cl2 0.0338(3) 0.0391(3) 0.0383(3) 0.0041(2) 0.0037(2) 0.0063(2)
Cl1 0.0434(3) 0.0403(3) 0.0355(3) 0.0052(2) 0.0176(2) 0.0016(2)
Cl1A 0.0366(3) 0.0612(3) 0.0235(2) -0.0032(2) 0.0110(2) -0.0058(2)
Cl2A 0.0447(3) 0.0412(3) 0.0368(3) 0.0092(2) 0.0012(2) 0.0035(2)
N3A 0.0302(9) 0.0324(9) 0.0251(8) -0.0020(7) 0.0081(7) -0.0039(7)
N1A 0.0290(9) 0.0262(8) 0.0208(8) 0.0016(6) 0.0065(7) -0.0027(7)
N2 0.0292(9) 0.0243(8) 0.0257(8) 0.0012(6) 0.0067(7) 0.0043(6)
N2A 0.0256(9) 0.0238(8) 0.0229(8) 0.0015(6) 0.0051(7) -0.0006(6)
N1 0.0292(9) 0.0325(9) 0.0258(8) 0.0005(7) 0.0055(7) 0.0082(7)
N3 0.0318(10) 0.0273(8) 0.0388(10) -0.0094(7) 0.0071(8) 0.0015(7)
C13 0.0349(11) 0.0195(8) 0.0254(9) 0.0034(7) 0.0067(8) 0.0031(8)
C12 0.0314(11) 0.0234(9) 0.0286(10) 0.0009(8) 0.0062(8) 0.0038(8)
C14 0.0343(11) 0.0211(9) 0.0248(9) 0.0020(7) 0.0035(8) -0.0012(8)
C3A 0.0327(11) 0.0280(10) 0.0275(10) 0.0015(8) 0.0113(9) -0.0040(8)
C10A 0.0260(10) 0.0260(9) 0.0194(9) -0.0008(7) 0.0048(7) -0.0043(7)
C10 0.0339(11) 0.0196(9) 0.0264(10) 0.0021(7) 0.0088(8) 0.0047(7)
C18 0.0311(11) 0.0356(11) 0.0277(10) -0.0013(8) 0.0044(9) 0.0066(9)
C11 0.0341(11) 0.0220(9) 0.0247(9) 0.0022(7) 0.0070(8) 0.0036(8)
C15A 0.0282(11) 0.0283(10) 0.0280(10) 0.0001(8) 0.0043(8) -0.0035(8)
C15 0.0323(11) 0.0224(9) 0.0311(10) 0.0020(8) 0.0077(9) 0.0007(8)
C8 0.0304(11) 0.0300(10) 0.0303(10) 0.0035(8) 0.0086(9) 0.0042(8)
C32 0.0395(12) 0.0232(9) 0.0261(10) 0.0002(8) 0.0050(9) 0.0029(8)
C17A 0.0285(11) 0.0294(10) 0.0291(10) -0.0012(8) 0.0032(8) 0.0018(8)
C17 0.0330(11) 0.0244(9) 0.0292(10) -0.0016(8) 0.0051(9) 0.0042(8)
C7A 0.0291(11) 0.0275(9) 0.0199(9) 0.0015(7) 0.0049(8) 0.0021(8)
C11A 0.0297(11) 0.0288(10) 0.0243(9) -0.0022(8) 0.0039(8) -0.0008(8)
C8A 0.0264(10) 0.0271(9) 0.0189(9) 0.0015(7) 0.0014(7) 0.0023(8)
C13A 0.0323(12) 0.0348(11) 0.0302(10) -0.0037(8) 0.0068(9) -0.0090(9)
C14A 0.0345(12) 0.0273(10) 0.0328(11) 0.0011(8) 0.0066(9) -0.0066(8)
C31 0.0339(12) 0.0344(11) 0.0298(11) -0.0058(9) 0.0049(9) 0.0036(9)
C2A 0.0366(12) 0.0309(10) 0.0324(11) -0.0008(8) 0.0128(9) -0.0064(9)
C4A 0.0438(13) 0.0342(11) 0.0321(11) 0.0026(9) 0.0169(10) -0.0086(9)
C7 0.0313(11) 0.0359(11) 0.0286(10) 0.0050(8) 0.0086(9) 0.0071(9)
C12A 0.0257(11) 0.0364(11) 0.0329(11) -0.0038(9) 0.0060(9) -0.0018(8)
C9A 0.0380(12) 0.0371(11) 0.0260(10) -0.0047(9) 0.0058(9) -0.0059(9)
C9 0.0471(14) 0.0338(11) 0.0457(13) 0.0105(10) 0.0170(11) 0.0031(10)
C46 0.0355(12) 0.0230(9) 0.0293(10) -0.0016(8) 0.0075(9) 0.0056(8)
C33 0.0390(13) 0.0251(10) 0.0396(12) -0.0112(9) 0.0108(10) 0.0030(9)
C5A 0.0456(13) 0.0388(11) 0.0261(10) 0.0021(9) 0.0170(9) -0.0028(10)
C41 0.0485(14) 0.0273(10) 0.0310(11) -0.0039(8) 0.0063(10) 0.0039(9)
C16A 0.0321(12) 0.0296(10) 0.0462(13) 0.0062(9) 0.0079(10) 0.0007(9)
C45 0.0411(13) 0.0320(11) 0.0318(11) -0.0018(9) 0.0072(9) 0.0041(9)
C26 0.0337(12) 0.0400(12) 0.0341(11) -0.0088(9) 0.0031(9) 0.0060(9)
C6A 0.0401(13) 0.0349(11) 0.0242(10) -0.0016(8) 0.0109(9) -0.0008(9)
C19 0.0364(13) 0.0400(12) 0.0321(11) -0.0054(9) 0.0011(9) 0.0109(9)
C23 0.0346(12) 0.0445(12) 0.0304(11) 0.0024(9) 0.0058(9) 0.0062(10)
C3 0.0310(11) 0.0408(11) 0.0250(10) -0.0078(9) 0.0014(8) 0.0106(9)
C18A 0.0320(12) 0.0336(11) 0.0352(11) -0.0019(9) 0.0060(9) 0.0045(9)
C31A 0.0345(12) 0.0343(11) 0.0371(12) 0.0080(9) 0.0104(9) 0.0145(9)
C47A 0.0346(12) 0.0345(11) 0.0310(11) -0.0079(9) 0.0128(9) -0.0121(9)
C2 0.0331(12) 0.0365(11) 0.0381(12) -0.0141(9) 0.0050(9) 0.0050(9)
C32A 0.0363(13) 0.0402(12) 0.0368(12) -0.0063(9) 0.0097(10) -0.0135(10)
C44 0.0459(15) 0.0384(12) 0.0426(13) -0.0106(10) -0.0019(11) -0.0045(10)
C30 0.0451(14) 0.0446(13) 0.0399(13) -0.0032(10) 0.0122(11) 0.0000(11)
C19A 0.0429(14) 0.0422(12) 0.0381(12) -0.0078(10) 0.0080(10) 0.0014(10)
C47 0.0404(13) 0.0270(10) 0.0454(13) -0.0148(9) 0.0110(10) -0.0045(9)
C24 0.0505(15) 0.0312(11) 0.0357(12) 0.0066(9) 0.0046(10) 0.0033(10)
C52A 0.0401(13) 0.0444(12) 0.0340(12) -0.0037(10) 0.0075(10) -0.0124(10)
C16 0.0317(12) 0.0345(11) 0.0402(12) -0.0021(9) 0.0032(10) 0.0044(9)
C33A 0.0380(13) 0.0418(12) 0.0518(14) -0.0024(11) 0.0193(11) -0.0152(10)
C42 0.0642(17) 0.0265(11) 0.0445(14) 0.0035(10) 0.0144(12) -0.0032(10)
C4 0.0484(15) 0.0506(14) 0.0307(12) -0.0074(10) 0.0098(10) 0.0180(11)
C38 0.0448(15) 0.0341(11) 0.0497(14) -0.0187(10) 0.0005(11) 0.0071(10)
C26A 0.0514(15) 0.0467(13) 0.0302(11) 0.0030(10) 0.0084(10) 0.0229(11)
C34 0.0528(16) 0.0402(13) 0.0558(16) -0.0105(11) 0.0245(13) -0.0027(11)
C20 0.0460(15) 0.0614(16) 0.0347(12) -0.0111(11) 0.0052(11) 0.0195(12)
C6 0.0449(14) 0.0463(13) 0.0389(12) 0.0076(10) 0.0195(11) 0.0097(11)
C30A 0.0425(14) 0.0403(13) 0.0551(15) 0.0195(11) 0.0115(12) 0.0108(11)
C43 0.0560(16) 0.0306(11) 0.0539(15) -0.0044(11) 0.0069(13) -0.0121(11)
C48 0.0401(14) 0.0385(12) 0.0537(15) -0.0175(11) 0.0102(11) -0.0086(10)
C22 0.0524(16) 0.0598(16) 0.0366(13) 0.0116(11) 0.0121(11) 0.0092(12)
C48A 0.0386(13) 0.0473(13) 0.0435(13) -0.0106(11) 0.0144(11) -0.0066(10)
C25 0.0508(15) 0.0350(12) 0.0450(14) 0.0013(10) 0.0067(11) 0.0144(10)
C40 0.0721(18) 0.0246(10) 0.0311(11) 0.0020(9) -0.0014(11) 0.0043(10)
C56 0.0338(13) 0.0469(14) 0.0632(17) -0.0114(12) 0.0057(12) -0.0036(11)
C27 0.0362(13) 0.0568(15) 0.0452(14) -0.0120(12) 0.0029(11) 0.0129(11)
C1A 0.0642(18) 0.0428(13) 0.0486(14) -0.0090(11) 0.0283(13) -0.0242(12)
C53A 0.0433(15) 0.0492(14) 0.0443(14) 0.0022(11) 0.0064(11) -0.0034(11)
C52 0.0507(15) 0.0252(10) 0.0588(16) -0.0114(10) 0.0131(12) -0.0020(10)
C38A 0.0444(15) 0.0467(14) 0.0589(16) -0.0053(12) 0.0164(13) -0.0133(11)
C46A 0.0352(14) 0.0518(14) 0.0637(17) -0.0022(13) 0.0171(12) -0.0111(11)
C5 0.0504(15) 0.0626(16) 0.0303(12) 0.0059(11) 0.0189(11) 0.0182(12)
C21 0.0537(17) 0.0797(19) 0.0290(12) 0.0018(12) 0.0116(11) 0.0196(14)
C20A 0.0554(17) 0.0572(16) 0.0543(16) -0.0133(13) 0.0227(14) 0.0102(13)
C34A 0.0478(16) 0.0470(14) 0.0574(16) 0.0040(12) 0.0226(13) -0.0091(11)
C25A 0.0632(18) 0.0520(15) 0.0311(12) -0.0118(11) -0.0034(12) 0.0101(13)
C23A 0.0337(13) 0.0470(13) 0.0430(13) -0.0022(11) 0.0012(10) 0.0045(10)
C1 0.0583(18) 0.0513(15) 0.0588(17) -0.0324(13) 0.0163(14) -0.0041(13)
C39 0.0604(18) 0.0358(12) 0.0480(15) -0.0058(11) -0.0133(13) 0.0111(11)
C27A 0.071(2) 0.0740(19) 0.0328(13) 0.0104(13) 0.0106(13) 0.0371(17)
C51A 0.0520(17) 0.0764(19) 0.0370(14) -0.0177(13) 0.0031(12) -0.0157(14)
C56A 0.0407(15) 0.0667(17) 0.0544(16) -0.0059(13) 0.0135(12) 0.0060(12)
C28 0.0374(15) 0.078(2) 0.0600(18) -0.0100(15) 0.0176(13) 0.0066(14)
C49 0.0479(16) 0.0456(14) 0.0725(19) -0.0176(13) 0.0206(14) -0.0139(12)
C40A 0.0596(19) 0.0695(19) 0.0527(17) -0.0089(14) -0.0023(14) -0.0188(15)
C53 0.0471(16) 0.0253(11) 0.086(2) 0.0000(12) 0.0078(14) 0.0051(10)
C49A 0.0542(17) 0.0644(17) 0.0574(17) -0.0267(14) 0.0216(14) -0.0031(14)
C51 0.0632(19) 0.0283(11) 0.0683(18) -0.0090(12) 0.0138(14) -0.0057(11)
C37 0.0436(16) 0.0619(17) 0.078(2) -0.0328(16) -0.0025(15) 0.0152(14)
C29 0.0487(17) 0.0719(19) 0.0563(17) -0.0013(14) 0.0235(14) -0.0069(14)
C50 0.072(2) 0.0342(13) 0.073(2) -0.0132(13) 0.0258(16) -0.0200(13)
C35 0.0538(19) 0.0652(19) 0.087(2) -0.0228(17) 0.0376(18) -0.0100(15)
C41A 0.0399(16) 0.0628(17) 0.074(2) -0.0006(15) -0.0025(14) -0.0166(13)
C28A 0.072(2) 0.086(2) 0.0555(19) 0.0399(17) 0.0299(17) 0.0376(18)
C22A 0.0322(14) 0.080(2) 0.0590(17) -0.0027(15) -0.0015(12) 0.0092(13)
C58 0.0417(16) 0.0662(18) 0.083(2) -0.0196(16) 0.0137(15) 0.0028(13)
C37A 0.0604(19) 0.0493(16) 0.084(2) -0.0182(16) 0.0291(17) -0.0212(14)
C50A 0.068(2) 0.087(2) 0.0495(17) -0.0392(16) 0.0165(15) -0.0146(17)
C21A 0.0367(15) 0.080(2) 0.0667(19) -0.0064(16) 0.0142(14) 0.0179(14)
C39A 0.067(2) 0.0645(18) 0.0643(19) -0.0177(15) 0.0089(16) -0.0173(15)
C24A 0.0475(16) 0.0691(18) 0.0427(14) -0.0136(13) -0.0038(12) -0.0020(13)
C36 0.0404(18) 0.086(2) 0.103(3) -0.038(2) 0.0271(19) -0.0033(17)
C36A 0.0609(19) 0.0405(14) 0.097(3) 0.0027(16) 0.0396(18) -0.0054(13)
C54A 0.069(2) 0.0571(17) 0.0627(19) 0.0145(14) 0.0006(16) -0.0119(15)
C29A 0.0527(18) 0.0648(18) 0.078(2) 0.0427(17) 0.0237(16) 0.0161(14)
C35A 0.0560(18) 0.0481(15) 0.077(2) 0.0116(14) 0.0318(16) -0.0010(13)
C58A 0.0420(17) 0.076(2) 0.086(2) -0.0045(17) 0.0177(16) 0.0094(14)
C57 0.0529(18) 0.072(2) 0.0652(19) -0.0113(16) 0.0044(15) 0.0079(15)
C45A 0.061(2) 0.085(2) 0.083(2) 0.0031(19) 0.0394(18) 0.0022(17)
C42A 0.050(2) 0.089(3) 0.115(3) -0.010(2) -0.002(2) -0.0117(18)
C54 0.069(2) 0.0454(16) 0.145(4) -0.0046(19) 0.037(2) 0.0156(15)
C55A 0.0457(19) 0.067(2) 0.163(4) 0.033(2) 0.034(2) -0.0006(16)
C44A 0.071(3) 0.111(3) 0.138(4) -0.003(3) 0.063(3) 0.016(2)
C43A 0.041(2) 0.126(4) 0.138(4) 0.004(3) 0.009(2) -0.002(2)
C55 0.078(3) 0.068(2) 0.091(3) 0.0047(19) -0.018(2) -0.0034(18)
C57A 0.059(2) 0.139(4) 0.107(3) 0.058(3) 0.022(2) 0.015(2)

loop_
_atom_type_symbol
_atom_type_description
_atom_type_scat_dispersion_real
_atom_type_scat_dispersion_imag
_atom_type_scat_source
C C 0.0181 0.0091 'International Tables Vol C Tables 4.2.6.8 and 6.1.1.4'
H H 0.0000 0.0000 'International Tables Vol C Tables 4.2.6.8 and 6.1.1.4'
Cl Cl 0.3639 0.7018 'International Tables Vol C Tables 4.2.6.8 and 6.1.1.4'
Fe Fe -1.1336 3.1974 'International Tables Vol C Tables 4.2.6.8 and 6.1.1.4'
N N 0.0311 0.0180 'International Tables Vol C Tables 4.2.6.8 and 6.1.1.4'

loop_
_citation_id
_citation_doi
_citation_year
1 10.1016/j.mcat.2020.110981 2020

loop_
_geom_angle_atom_site_label_1
_geom_angle_atom_site_label_2
_geom_angle_atom_site_label_3
_geom_angle
_geom_angle_site_symmetry_1
_geom_angle_site_symmetry_3
_geom_angle_publ_flag
Cl1 Fe1 Cl2 116.06(2) . . ?
N2 Fe1 Cl2 99.34(5) . . ?
N2 Fe1 Cl1 99.19(5) . . ?
N2 Fe1 N3 139.64(7) . . ?
N1 Fe1 Cl2 90.61(5) . . ?
N1 Fe1 Cl1 153.25(5) . . ?
N1 Fe1 N2 72.99(6) . . ?
N1 Fe1 N3 73.46(7) . . ?
N3 Fe1 Cl2 102.82(5) . . ?
N3 Fe1 Cl1 100.71(5) . . ?
Cl1A Fe1A Cl2A 114.09(2) . . ?
N3A Fe1A Cl1A 100.69(5) . . ?
N3A Fe1A Cl2A 100.01(5) . . ?
N1A Fe1A Cl1A 148.39(5) . . ?
N1A Fe1A Cl2A 97.49(5) . . ?
N1A Fe1A N3A 73.58(6) . . ?
N1A Fe1A N2A 73.70(6) . . ?
N2A Fe1A Cl1A 98.93(5) . . ?
N2A Fe1A Cl2A 99.36(5) . . ?
N2A Fe1A N3A 143.72(6) . . ?
C2A N3A Fe1A 116.01(14) . . ?
C2A N3A C47A 121.87(17) . . ?
C47A N3A Fe1A 122.08(12) . . ?
C3A N1A Fe1A 120.21(13) . . ?
C7A N1A Fe1A 119.58(13) . . ?
C7A N1A C3A 120.09(17) . . ?
C10 N2 Fe1 123.10(12) . . ?
C8 N2 Fe1 116.04(13) . . ?
C8 N2 C10 120.63(16) . . ?
C10A N2A Fe1A 122.05(12) . . ?
C8A N2A Fe1A 115.59(13) . . ?
C8A N2A C10A 121.60(16) . . ?
C7 N1 Fe1 119.03(14) . . ?
C7 N1 C3 120.45(18) . . ?
C3 N1 Fe1 120.25(15) . . ?
C2 N3 Fe1 115.78(15) . . ?
C2 N3 C47 119.45(18) . . ?
C47 N3 Fe1 124.47(14) . . ?
C12 C13 C32 122.35(19) . . ?
C14 C13 C12 118.08(18) . . ?
C14 C13 C32 119.57(18) . . ?
C13 C12 H12 118.9 . . ?
C13 C12 C11 122.2(2) . . ?
C11 C12 H12 118.9 . . ?
C13 C14 H14 119.0 . . ?
C13 C14 C15 122.05(19) . . ?
C15 C14 H14 119.0 . . ?
N1A C3A C2A 113.91(17) . . ?
N1A C3A C4A 121.23(19) . . ?
C4A C3A C2A 124.83(19) . . ?
C15A C10A N2A 119.93(18) . . ?
C15A C10A C11A 121.07(18) . . ?
C11A C10A N2A 118.84(17) . . ?
C11 C10 N2 118.56(18) . . ?
C11 C10 C15 121.42(18) . . ?
C15 C10 N2 119.87(18) . . ?
C19 C18 C17 118.88(19) . . ?
C19 C18 C23 118.9(2) . . ?
C23 C18 C17 122.11(19) . . ?
C12 C11 C17 120.40(19) . . ?
C10 C11 C12 117.87(19) . . ?
C10 C11 C17 121.50(17) . . ?
C10A C15A C14A 118.76(19) . . ?
C10A C15A C16A 121.82(18) . . ?
C14A C15A C16A 119.40(18) . . ?
C14 C15 C10 118.35(19) . . ?
C14 C15 C16 120.89(19) . . ?
C10 C15 C16 120.76(18) . . ?
N2 C8 C7 114.79(18) . . ?
N2 C8 C9 125.90(19) . . ?
C7 C8 C9 119.09(18) . . ?
C13 C32 H32 105.2 . . ?
C46 C32 C13 112.53(17) . . ?
C46 C32 H32 105.2 . . ?
C33 C32 C13 113.99(17) . . ?
C33 C32 H32 105.2 . . ?
C33 C32 C46 113.63(17) . . ?
C11A C17A H17A 105.3 . . ?
C18A C17A H17A 105.3 . . ?
C18A C17A C11A 111.56(17) . . ?
C31A C17A H17A 105.3 . . ?
C31A C17A C11A 116.80(17) . . ?
C31A C17A C18A 111.52(18) . . ?
C18 C17 C11 117.72(18) . . ?
C18 C17 H17 104.9 . . ?
C11 C17 H17 104.9 . . ?
C31 C17 C18 112.02(17) . . ?
C31 C17 C11 111.04(16) . . ?
C31 C17 H17 104.9 . . ?
N1A C7A C8A 113.89(16) . . ?
N1A C7A C6A 121.37(19) . . ?
C6A C7A C8A 124.60(18) . . ?
C10A C11A C17A 122.03(18) . . ?
C12A C11A C10A 117.63(18) . . ?
C12A C11A C17A 120.24(18) . . ?
N2A C8A C7A 114.98(17) . . ?
N2A C8A C9A 126.01(18) . . ?
C9A C8A C7A 118.96(17) . . ?
C14A C13A C32A 121.9(2) . . ?
C12A C13A C14A 118.35(19) . . ?
C12A C13A C32A 119.7(2) . . ?
C15A C14A H14A 119.4 . . ?
C13A C14A C15A 121.25(19) . . ?
C13A C14A H14A 119.4 . . ?
C26 C31 C17 124.7(2) . . ?
C30 C31 C17 116.0(2) . . ?
C30 C31 C26 119.1(2) . . ?
N3A C2A C3A 115.50(18) . . ?
N3A C2A C1A 126.0(2) . . ?
C3A C2A C1A 118.49(18) . . ?
C3A C4A H4A 120.7 . . ?
C5A C4A C3A 118.6(2) . . ?
C5A C4A H4A 120.7 . . ?
N1 C7 C8 113.32(17) . . ?
N1 C7 C6 120.6(2) . . ?
C6 C7 C8 125.9(2) . . ?
C11A C12A H12A 118.6 . . ?
C13A C12A C11A 122.8(2) . . ?
C13A C12A H12A 118.6 . . ?
C8A C9A H9AA 109.5 . . ?
C8A C9A H9AB 109.5 . . ?
C8A C9A H9AC 109.5 . . ?
H9AA C9A H9AB 109.5 . . ?
H9AA C9A H9AC 109.5 . . ?
H9AB C9A H9AC 109.5 . . ?
C8 C9 H9A 109.5 . . ?
C8 C9 H9B 109.5 . . ?
C8 C9 H9C 109.5 . . ?
H9A C9 H9B 109.5 . . ?
H9A C9 H9C 109.5 . . ?
H9B C9 H9C 109.5 . . ?
C41 C46 C32 121.21(19) . . ?
C45 C46 C32 119.79(18) . . ?
C45 C46 C41 119.00(19) . . ?
C38 C33 C32 125.6(2) . . ?
C38 C33 C34 118.6(2) . . ?
C34 C33 C32 115.8(2) . . ?
C4A C5A H5A 120.0 . . ?
C6A C5A C4A 119.97(19) . . ?
C6A C5A H5A 120.0 . . ?
C46 C41 C40 120.5(2) . . ?
C42 C41 C46 118.9(2) . . ?
C42 C41 C40 120.6(2) . . ?
C15A C16A H16D 109.5 . . ?
C15A C16A H16E 109.5 . . ?
C15A C16A H16F 109.5 . . ?
H16D C16A H16E 109.5 . . ?
H16D C16A H16F 109.5 . . ?
H16E C16A H16F 109.5 . . ?
C46 C45 H45 119.5 . . ?
C44 C45 C46 120.9(2) . . ?
C44 C45 H45 119.5 . . ?
C31 C26 C25 126.9(2) . . ?
C27 C26 C31 117.3(2) . . ?
C27 C26 C25 115.8(2) . . ?
C7A C6A H6A 120.6 . . ?
C5A C6A C7A 118.7(2) . . ?
C5A C6A H6A 120.6 . . ?
C18 C19 H19 119.1 . . ?
C20 C19 C18 121.7(2) . . ?
C20 C19 H19 119.1 . . ?
C18 C23 C24 119.3(2) . . ?
C22 C23 C18 119.2(2) . . ?
C22 C23 C24 121.3(2) . . ?
N1 C3 C2 113.01(18) . . ?
N1 C3 C4 121.0(2) . . ?
C4 C3 C2 126.0(2) . . ?
C19A C18A C17A 116.5(2) . . ?
C19A C18A C23A 118.9(2) . . ?
C23A C18A C17A 124.5(2) . . ?
C26A C31A C17A 121.4(2) . . ?
C30A C31A C17A 119.5(2) . . ?
C30A C31A C26A 119.1(2) . . ?
C52A C47A N3A 120.7(2) . . ?
C52A C47A C48A 122.1(2) . . ?
C48A C47A N3A 117.0(2) . . ?
N3 C2 C3 115.90(18) . . ?
N3 C2 C1 125.9(2) . . ?
C3 C2 C1 118.1(2) . . ?
C13A C32A H32A 105.4 . . ?
C33A C32A C13A 113.33(19) . . ?
C33A C32A H32A 105.4 . . ?
C46A C32A C13A 112.6(2) . . ?
C46A C32A H32A 105.4 . . ?
C46A C32A C33A 113.88(19) . . ?
C45 C44 H44 119.9 . . ?
C43 C44 C45 120.2(2) . . ?
C43 C44 H44 119.9 . . ?
C31 C30 H30 119.1 . . ?
C29 C30 C31 121.8(3) . . ?
C29 C30 H30 119.1 . . ?
C18A C19A H19A 119.0 . . ?
C20A C19A C18A 121.9(2) . . ?
C20A C19A H19A 119.0 . . ?
C48 C47 N3 117.8(2) . . ?
C48 C47 C52 122.4(2) . . ?
C52 C47 N3 119.8(2) . . ?
C23 C24 H24A 109.5 . . ?
C23 C24 H24B 109.5 . . ?
C23 C24 C25 110.7(2) . . ?
H24A C24 H24B 108.1 . . ?
C25 C24 H24A 109.5 . . ?
C25 C24 H24B 109.5 . . ?
C47A C52A C53A 122.9(2) . . ?
C51A C52A C47A 117.1(2) . . ?
C51A C52A C53A 120.0(2) . . ?
C15 C16 H16A 109.5 . . ?
C15 C16 H16B 109.5 . . ?
C15 C16 H16C 109.5 . . ?
H16A C16 H16B 109.5 . . ?
H16A C16 H16C 109.5 . . ?
H16B C16 H16C 109.5 . . ?
C38A C33A C32A 125.4(2) . . ?
C34A C33A C32A 115.6(2) . . ?
C34A C33A C38A 119.0(2) . . ?
C41 C42 H42 119.3 . . ?
C43 C42 C41 121.5(2) . . ?
C43 C42 H42 119.3 . . ?
C3 C4 H4 120.5 . . ?
C5 C4 C3 119.1(2) . . ?
C5 C4 H4 120.5 . . ?
C33 C38 C39 126.8(2) . . ?
C33 C38 C37 118.0(3) . . ?
C37 C38 C39 115.3(3) . . ?
C31A C26A C25A 119.9(2) . . ?
C27A C26A C31A 118.8(3) . . ?
C27A C26A C25A 121.3(3) . . ?
C33 C34 H34 118.9 . . ?
C35 C34 C33 122.1(3) . . ?
C35 C34 H34 118.9 . . ?
C19 C20 H20 120.2 . . ?
C21 C20 C19 119.5(2) . . ?
C21 C20 H20 120.2 . . ?
C7 C6 H6 120.4 . . ?
C5 C6 C7 119.2(2) . . ?
C5 C6 H6 120.4 . . ?
C31A C30A H30A 119.3 . . ?
C31A C30A C29A 121.3(3) . . ?
C29A C30A H30A 119.3 . . ?
C44 C43 C42 119.5(2) . . ?
C44 C43 H43 120.2 . . ?
C42 C43 H43 120.2 . . ?
C47 C48 C56 121.0(2) . . ?
C49 C48 C47 117.5(3) . . ?
C49 C48 C56 121.5(2) . . ?
C23 C22 H22 119.4 . . ?
C23 C22 C21 121.2(2) . . ?
C21 C22 H22 119.4 . . ?
C47A C48A C56A 120.9(2) . . ?
C49A C48A C47A 117.9(2) . . ?
C49A C48A C56A 121.1(2) . . ?
C26 C25 C24 119.4(2) . . ?
C26 C25 H25A 107.5 . . ?
C26 C25 H25B 107.5 . . ?
C24 C25 H25A 107.5 . . ?
C24 C25 H25B 107.5 . . ?
H25A C25 H25B 107.0 . . ?
C41 C40 H40A 108.8 . . ?
C41 C40 H40B 108.8 . . ?
C41 C40 C39 113.9(2) . . ?
H40A C40 H40B 107.7 . . ?
C39 C40 H40A 108.8 . . ?
C39 C40 H40B 108.8 . . ?
C48 C56 H56 106.7 . . ?
C48 C56 C58 113.1(3) . . ?
C48 C56 C57 112.3(2) . . ?
C58 C56 H56 106.7 . . ?
C57 C56 H56 106.7 . . ?
C57 C56 C58 110.9(2) . . ?
C26 C27 H27 118.6 . . ?
C28 C27 C26 122.7(3) . . ?
C28 C27 H27 118.6 . . ?
C2A C1A H1AA 109.5 . . ?
C2A C1A H1AB 109.5 . . ?
C2A C1A H1AC 109.5 . . ?
H1AA C1A H1AB 109.5 . . ?
H1AA C1A H1AC 109.5 . . ?
H1AB C1A H1AC 109.5 . . ?
C52A C53A H53A 108.3 . . ?
C52A C53A C54A 112.8(2) . . ?
C52A C53A C55A 111.0(2) . . ?
C54A C53A H53A 108.3 . . ?
C54A C53A C55A 108.0(3) . . ?
C55A C53A H53A 108.3 . . ?
C47 C52 C53 122.5(2) . . ?
C51 C52 C47 117.1(3) . . ?
C51 C52 C53 120.4(2) . . ?
C33A C38A C37A 118.0(3) . . ?
C33A C38A C39A 127.3(3) . . ?
C37A C38A C39A 114.8(3) . . ?
C41A C46A C32A 120.4(2) . . ?
C45A C46A C32A 119.3(3) . . ?
C45A C46A C41A 120.2(3) . . ?
C4 C5 C6 119.6(2) . . ?
C4 C5 H5 120.2 . . ?
C6 C5 H5 120.2 . . ?
C20 C21 C22 119.5(2) . . ?
C20 C21 H21 120.3 . . ?
C22 C21 H21 120.3 . . ?
C19A C20A H20A 120.3 . . ?
C21A C20A C19A 119.4(2) . . ?
C21A C20A H20A 120.3 . . ?
C33A C34A H34A 119.0 . . ?
C35A C34A C33A 121.9(3) . . ?
C35A C34A H34A 119.0 . . ?
C26A C25A H25C 109.0 . . ?
C26A C25A H25D 109.0 . . ?
C26A C25A C24A 113.1(2) . . ?
H25C C25A H25D 107.8 . . ?
C24A C25A H25C 109.0 . . ?
C24A C25A H25D 109.0 . . ?
C18A C23A C24A 127.4(2) . . ?
C22A C23A C18A 117.4(2) . . ?
C22A C23A C24A 115.2(2) . . ?
C2 C1 H1A 109.5 . . ?
C2 C1 H1B 109.5 . . ?
C2 C1 H1C 109.5 . . ?
H1A C1 H1B 109.5 . . ?
H1A C1 H1C 109.5 . . ?
H1B C1 H1C 109.5 . . ?
C38 C39 C40 121.1(2) . . ?
C38 C39 H39A 107.1 . . ?
C38 C39 H39B 107.1 . . ?
C40 C39 H39A 107.1 . . ?
C40 C39 H39B 107.1 . . ?
H39A C39 H39B 106.8 . . ?
C26A C27A H27A 119.4 . . ?
C28A C27A C26A 121.1(3) . . ?
C28A C27A H27A 119.4 . . ?
C52A C51A H51A 119.4 . . ?
C50A C51A C52A 121.3(3) . . ?
C50A C51A H51A 119.4 . . ?
C48A C56A H56A 107.3 . . ?
C48A C56A C58A 113.8(3) . . ?
C58A C56A H56A 107.3 . . ?
C57A C56A C48A 110.4(3) . . ?
C57A C56A H56A 107.3 . . ?
C57A C56A C58A 110.5(3) . . ?
C27 C28 H28 120.1 . . ?
C29 C28 C27 119.7(3) . . ?
C29 C28 H28 120.1 . . ?
C48 C49 H49 119.4 . . ?
C50 C49 C48 121.2(3) . . ?
C50 C49 H49 119.4 . . ?
H40C C40A H40D 107.9 . . ?
C41A C40A H40C 109.2 . . ?
C41A C40A H40D 109.2 . . ?
C39A C40A H40C 109.2 . . ?
C39A C40A H40D 109.2 . . ?
C39A C40A C41A 112.0(3) . . ?
C52 C53 H53 107.6 . . ?
C52 C53 C54 112.5(2) . . ?
C52 C53 C55 110.4(3) . . ?
C54 C53 H53 107.6 . . ?
C55 C53 H53 107.6 . . ?
C55 C53 C54 110.8(3) . . ?
C48A C49A H49A 119.5 . . ?
C50A C49A C48A 121.0(3) . . ?
C50A C49A H49A 119.5 . . ?
C52 C51 H51 119.1 . . ?
C50 C51 C52 121.8(3) . . ?
C50 C51 H51 119.1 . . ?
C38 C37 H37 118.9 . . ?
C36 C37 C38 122.3(3) . . ?
C36 C37 H37 118.9 . . ?
C30 C29 H29 120.3 . . ?
C28 C29 C30 119.3(3) . . ?
C28 C29 H29 120.3 . . ?
C49 C50 H50 120.0 . . ?
C51 C50 C49 120.0(2) . . ?
C51 C50 H50 120.0 . . ?
C34 C35 H35 120.3 . . ?
C36 C35 C34 119.3(3) . . ?
C36 C35 H35 120.3 . . ?
C46A C41A C40A 119.4(3) . . ?
C42A C41A C46A 119.9(3) . . ?
C42A C41A C40A 120.7(3) . . ?
C27A C28A H28A 120.0 . . ?
C29A C28A C27A 119.9(3) . . ?
C29A C28A H28A 120.0 . . ?
C23A C22A H22A 118.4 . . ?
C21A C22A C23A 123.3(3) . . ?
C21A C22A H22A 118.4 . . ?
C56 C58 H58A 109.5 . . ?
C56 C58 H58B 109.5 . . ?
C56 C58 H58C 109.5 . . ?
H58A C58 H58B 109.5 . . ?
H58A C58 H58C 109.5 . . ?
H58B C58 H58C 109.5 . . ?
C38A C37A H37A 119.0 . . ?
C36A C37A C38A 122.0(3) . . ?
C36A C37A H37A 119.0 . . ?
C51A C50A H50A 119.7 . . ?
C49A C50A C51A 120.7(3) . . ?
C49A C50A H50A 119.7 . . ?
C20A C21A H21A 120.5 . . ?
C22A C21A C20A 119.1(3) . . ?
C22A C21A H21A 120.5 . . ?
C38A C39A H39C 107.7 . . ?
C38A C39A H39D 107.7 . . ?
C40A C39A C38A 118.6(2) . . ?
C40A C39A H39C 107.7 . . ?
C40A C39A H39D 107.7 . . ?
H39C C39A H39D 107.1 . . ?
C25A C24A H24C 107.3 . . ?
C25A C24A H24D 107.3 . . ?
C23A C24A C25A 120.1(2) . . ?
C23A C24A H24C 107.3 . . ?
C23A C24A H24D 107.3 . . ?
H24C C24A H24D 106.9 . . ?
C37 C36 H36 120.1 . . ?
C35 C36 C37 119.8(3) . . ?
C35 C36 H36 120.1 . . ?
C37A C36A H36A 120.5 . . ?
C35A C36A C37A 119.0(3) . . ?
C35A C36A H36A 120.5 . . ?
C53A C54A H54D 109.5 . . ?
C53A C54A H54E 109.5 . . ?
C53A C54A H54F 109.5 . . ?
H54D C54A H54E 109.5 . . ?
H54D C54A H54F 109.5 . . ?
H54E C54A H54F 109.5 . . ?
C30A C29A H29A 120.2 . . ?
C28A C29A C30A 119.6(3) . . ?
C28A C29A H29A 120.2 . . ?
C34A C35A H35A 120.0 . . ?
C36A C35A C34A 120.1(3) . . ?
C36A C35A H35A 120.0 . . ?
C56A C58A H58D 109.5 . . ?
C56A C58A H58E 109.5 . . ?
C56A C58A H58F 109.5 . . ?
H58D C58A H58E 109.5 . . ?
H58D C58A H58F 109.5 . . ?
H58E C58A H58F 109.5 . . ?
C56 C57 H57A 109.5 . . ?
C56 C57 H57B 109.5 . . ?
C56 C57 H57C 109.5 . . ?
H57A C57 H57B 109.5 . . ?
H57A C57 H57C 109.5 . . ?
H57B C57 H57C 109.5 . . ?
C46A C45A H45A 120.7 . . ?
C46A C45A C44A 118.7(4) . . ?
C44A C45A H45A 120.7 . . ?
C41A C42A H42A 120.1 . . ?
C43A C42A C41A 119.9(4) . . ?
C43A C42A H42A 120.1 . . ?
C53 C54 H54A 109.5 . . ?
C53 C54 H54B 109.5 . . ?
C53 C54 H54C 109.5 . . ?
H54A C54 H54B 109.5 . . ?
H54A C54 H54C 109.5 . . ?
H54B C54 H54C 109.5 . . ?
C53A C55A H55D 109.5 . . ?
C53A C55A H55E 109.5 . . ?
C53A C55A H55F 109.5 . . ?
H55D C55A H55E 109.5 . . ?
H55D C55A H55F 109.5 . . ?
H55E C55A H55F 109.5 . . ?
C45A C44A H44A 120.7 . . ?
C43A C44A C45A 118.7(4) . . ?
C43A C44A H44A 120.7 . . ?
C42A C43A C44A 122.7(4) . . ?
C42A C43A H43A 118.7 . . ?
C44A C43A H43A 118.7 . . ?
C53 C55 H55A 109.5 . . ?
C53 C55 H55B 109.5 . . ?
C53 C55 H55C 109.5 . . ?
H55A C55 H55B 109.5 . . ?
H55A C55 H55C 109.5 . . ?
H55B C55 H55C 109.5 . . ?
C56A C57A H57D 109.5 . . ?
C56A C57A H57E 109.5 . . ?
C56A C57A H57F 109.5 . . ?
H57D C57A H57E 109.5 . . ?
H57D C57A H57F 109.5 . . ?
H57E C57A H57F 109.5 . . ?

loop_
_geom_bond_atom_site_label_1
_geom_bond_atom_site_label_2
_geom_bond_distance
_geom_bond_site_symmetry_2
_geom_bond_publ_flag
Fe1 Cl2 2.3229(6) . ?
Fe1 Cl1 2.2535(6) . ?
Fe1 N2 2.2090(16) . ?
Fe1 N1 2.0746(17) . ?
Fe1 N3 2.2195(17) . ?
Fe1A Cl1A 2.2520(6) . ?
Fe1A Cl2A 2.3248(6) . ?
Fe1A N3A 2.2311(17) . ?
Fe1A N1A 2.0734(16) . ?
Fe1A N2A 2.2228(16) . ?
N3A C2A 1.288(3) . ?
N3A C47A 1.440(3) . ?
N1A C3A 1.344(3) . ?
N1A C7A 1.343(3) . ?
N2 C10 1.440(2) . ?
N2 C8 1.285(3) . ?
N2A C10A 1.430(2) . ?
N2A C8A 1.290(2) . ?
N1 C7 1.344(3) . ?
N1 C3 1.345(3) . ?
N3 C2 1.292(3) . ?
N3 C47 1.445(3) . ?
C13 C12 1.393(3) . ?
C13 C14 1.385(3) . ?
C13 C32 1.534(3) . ?
C12 H12 0.9300 . ?
C12 C11 1.397(3) . ?
C14 H14 0.9300 . ?
C14 C15 1.392(3) . ?
C3A C2A 1.481(3) . ?
C3A C4A 1.391(3) . ?
C10A C15A 1.398(3) . ?
C10A C11A 1.408(3) . ?
C10 C11 1.397(3) . ?
C10 C15 1.400(3) . ?
C18 C17 1.528(3) . ?
C18 C19 1.392(3) . ?
C18 C23 1.392(3) . ?
C11 C17 1.545(3) . ?
C15A C14A 1.400(3) . ?
C15A C16A 1.498(3) . ?
C15 C16 1.502(3) . ?
C8 C7 1.478(3) . ?
C8 C9 1.492(3) . ?
C32 H32 0.9800 . ?
C32 C46 1.526(3) . ?
C32 C33 1.520(3) . ?
C17A H17A 0.9800 . ?
C17A C11A 1.537(3) . ?
C17A C18A 1.524(3) . ?
C17A C31A 1.517(3) . ?
C17 H17 0.9800 . ?
C17 C31 1.517(3) . ?
C7A C8A 1.489(3) . ?
C7A C6A 1.386(3) . ?
C11A C12A 1.387(3) . ?
C8A C9A 1.484(3) . ?
C13A C14A 1.389(3) . ?
C13A C12A 1.387(3) . ?
C13A C32A 1.538(3) . ?
C14A H14A 0.9300 . ?
C31 C26 1.408(3) . ?
C31 C30 1.399(3) . ?
C2A C1A 1.494(3) . ?
C4A H4A 0.9300 . ?
C4A C5A 1.382(3) . ?
C7 C6 1.390(3) . ?
C12A H12A 0.9300 . ?
C9A H9AA 0.9600 . ?
C9A H9AB 0.9600 . ?
C9A H9AC 0.9600 . ?
C9 H9A 0.9600 . ?
C9 H9B 0.9600 . ?
C9 H9C 0.9600 . ?
C46 C41 1.403(3) . ?
C46 C45 1.391(3) . ?
C33 C38 1.399(3) . ?
C33 C34 1.407(3) . ?
C5A H5A 0.9300 . ?
C5A C6A 1.382(3) . ?
C41 C42 1.395(3) . ?
C41 C40 1.500(3) . ?
C16A H16D 0.9600 . ?
C16A H16E 0.9600 . ?
C16A H16F 0.9600 . ?
C45 H45 0.9300 . ?
C45 C44 1.390(3) . ?
C26 C25 1.516(3) . ?
C26 C27 1.397(3) . ?
C6A H6A 0.9300 . ?
C19 H19 0.9300 . ?
C19 C20 1.380(3) . ?
C23 C24 1.499(3) . ?
C23 C22 1.392(3) . ?
C3 C2 1.480(3) . ?
C3 C4 1.385(3) . ?
C18A C19A 1.396(3) . ?
C18A C23A 1.406(3) . ?
C31A C26A 1.403(3) . ?
C31A C30A 1.386(4) . ?
C47A C52A 1.398(3) . ?
C47A C48A 1.401(3) . ?
C2 C1 1.490(3) . ?
C32A H32A 0.9800 . ?
C32A C33A 1.531(3) . ?
C32A C46A 1.529(4) . ?
C44 H44 0.9300 . ?
C44 C43 1.374(4) . ?
C30 H30 0.9300 . ?
C30 C29 1.382(4) . ?
C19A H19A 0.9300 . ?
C19A C20A 1.384(4) . ?
C47 C48 1.401(4) . ?
C47 C52 1.403(4) . ?
C24 H24A 0.9700 . ?
C24 H24B 0.9700 . ?
C24 C25 1.528(4) . ?
C52A C53A 1.517(4) . ?
C52A C51A 1.398(3) . ?
C16 H16A 0.9600 . ?
C16 H16B 0.9600 . ?
C16 H16C 0.9600 . ?
C33A C38A 1.388(4) . ?
C33A C34A 1.384(4) . ?
C42 H42 0.9300 . ?
C42 C43 1.379(4) . ?
C4 H4 0.9300 . ?
C4 C5 1.380(4) . ?
C38 C39 1.506(4) . ?
C38 C37 1.406(4) . ?
C26A C25A 1.493(4) . ?
C26A C27A 1.402(4) . ?
C34 H34 0.9300 . ?
C34 C35 1.380(4) . ?
C20 H20 0.9300 . ?
C20 C21 1.377(4) . ?
C6 H6 0.9300 . ?
C6 C5 1.380(4) . ?
C30A H30A 0.9300 . ?
C30A C29A 1.390(4) . ?
C43 H43 0.9300 . ?
C48 C56 1.516(4) . ?
C48 C49 1.397(4) . ?
C22 H22 0.9300 . ?
C22 C21 1.393(4) . ?
C48A C56A 1.517(4) . ?
C48A C49A 1.386(3) . ?
C25 H25A 0.9700 . ?
C25 H25B 0.9700 . ?
C40 H40A 0.9700 . ?
C40 H40B 0.9700 . ?
C40 C39 1.525(4) . ?
C56 H56 0.9800 . ?
C56 C58 1.526(4) . ?
C56 C57 1.524(4) . ?
C27 H27 0.9300 . ?
C27 C28 1.378(4) . ?
C1A H1AA 0.9600 . ?
C1A H1AB 0.9600 . ?
C1A H1AC 0.9600 . ?
C53A H53A 0.9800 . ?
C53A C54A 1.518(4) . ?
C53A C55A 1.530(4) . ?
C52 C53 1.512(4) . ?
C52 C51 1.393(4) . ?
C38A C37A 1.415(4) . ?
C38A C39A 1.515(4) . ?
C46A C41A 1.399(4) . ?
C46A C45A 1.383(4) . ?
C5 H5 0.9300 . ?
C21 H21 0.9300 . ?
C20A H20A 0.9300 . ?
C20A C21A 1.381(4) . ?
C34A H34A 0.9300 . ?
C34A C35A 1.377(4) . ?
C25A H25C 0.9700 . ?
C25A H25D 0.9700 . ?
C25A C24A 1.529(4) . ?
C23A C22A 1.399(4) . ?
C23A C24A 1.515(4) . ?
C1 H1A 0.9600 . ?
C1 H1B 0.9600 . ?
C1 H1C 0.9600 . ?
C39 H39A 0.9700 . ?
C39 H39B 0.9700 . ?
C27A H27A 0.9300 . ?
C27A C28A 1.380(5) . ?
C51A H51A 0.9300 . ?
C51A C50A 1.370(5) . ?
C56A H56A 0.9800 . ?
C56A C58A 1.518(4) . ?
C56A C57A 1.516(5) . ?
C28 H28 0.9300 . ?
C28 C29 1.370(4) . ?
C49 H49 0.9300 . ?
C49 C50 1.379(4) . ?
C40A H40C 0.9700 . ?
C40A H40D 0.9700 . ?
C40A C41A 1.517(5) . ?
C40A C39A 1.514(5) . ?
C53 H53 0.9800 . ?
C53 C54 1.525(4) . ?
C53 C55 1.519(5) . ?
C49A H49A 0.9300 . ?
C49A C50A 1.368(5) . ?
C51 H51 0.9300 . ?
C51 C50 1.374(4) . ?
C37 H37 0.9300 . ?
C37 C36 1.380(5) . ?
C29 H29 0.9300 . ?
C50 H50 0.9300 . ?
C35 H35 0.9300 . ?
C35 C36 1.371(5) . ?
C41A C42A 1.377(5) . ?
C28A H28A 0.9300 . ?
C28A C29A 1.376(5) . ?
C22A H22A 0.9300 . ?
C22A C21A 1.369(4) . ?
C58 H58A 0.9600 . ?
C58 H58B 0.9600 . ?
C58 H58C 0.9600 . ?
C37A H37A 0.9300 . ?
C37A C36A 1.372(5) . ?
C50A H50A 0.9300 . ?
C21A H21A 0.9300 . ?
C39A H39C 0.9700 . ?
C39A H39D 0.9700 . ?
C24A H24C 0.9700 . ?
C24A H24D 0.9700 . ?
C36 H36 0.9300 . ?
C36A H36A 0.9300 . ?
C36A C35A 1.366(5) . ?
C54A H54D 0.9600 . ?
C54A H54E 0.9600 . ?
C54A H54F 0.9600 . ?
C29A H29A 0.9300 . ?
C35A H35A 0.9300 . ?
C58A H58D 0.9600 . ?
C58A H58E 0.9600 . ?
C58A H58F 0.9600 . ?
C57 H57A 0.9600 . ?
C57 H57B 0.9600 . ?
C57 H57C 0.9600 . ?
C45A H45A 0.9300 . ?
C45A C44A 1.433(6) . ?
C42A H42A 0.9300 . ?
C42A C43A 1.353(6) . ?
C54 H54A 0.9600 . ?
C54 H54B 0.9600 . ?
C54 H54C 0.9600 . ?
C55A H55D 0.9600 . ?
C55A H55E 0.9600 . ?
C55A H55F 0.9600 . ?
C44A H44A 0.9300 . ?
C44A C43A 1.359(7) . ?
C43A H43A 0.9300 . ?
C55 H55A 0.9600 . ?
C55 H55B 0.9600 . ?
C55 H55C 0.9600 . ?
C57A H57D 0.9600 . ?
C57A H57E 0.9600 . ?
C57A H57F 0.9600 . ?

loop_
_smtbx_masks_void_nr
_smtbx_masks_void_average_x
_smtbx_masks_void_average_y
_smtbx_masks_void_average_z
_smtbx_masks_void_volume
_smtbx_masks_void_count_electrons
_smtbx_masks_void_content
1 0.000 0.000 0.000 276.3 53.9 ?
2 0.000 0.500 0.500 276.3 53.9 ?
3 0.172 0.652 0.256 8.0 0.0 ?
4 0.172 0.848 0.756 8.0 0.0 ?
5 0.264 0.210 0.861 30.1 0.0 ?
6 0.264 0.290 0.361 30.1 0.0 ?
7 0.500 0.500 0.000 403.1 103.3 ?
8 0.500 0.000 0.500 403.1 103.3 ?
9 0.500 0.000 0.000 10.2 0.0 ?
10 0.500 0.500 0.500 10.2 0.0 ?
11 0.736 0.710 0.639 30.1 0.0 ?
12 0.736 0.790 0.139 30.1 2.0 ?
13 0.828 0.152 0.244 8.0 0.0 ?
14 0.828 0.348 0.744 8.0 0.0 ?
